data_2215054
loop_
_publ_author_name
'Yu Wu'
'Bin Xie'
'Like Zou'
'Jian-Shen Feng'
'Zongqiu Hu'

_publ_section_title Bis[2-(1<i>H</i>-benzimidazol-2-yl-\k<i>N</i>^3^)-4,6-dibromophenolato-\k<i>O</i>]nickel(II)
_journal_coeditor_code CI2430
_journal_issue 9
_journal_name_full 'Acta Crystallographica Section E'
_journal_page_first m2298
_journal_page_last m2298
_journal_paper_doi 10.1107/S1600536807038214
_journal_volume 63
_journal_year 2007
_chemical_formula_iupac '[Ni (C13 H7 Br2 N2 O)2]'
_chemical_formula_moiety 'C26 H14 Br4 N4 Ni O2'
_chemical_formula_sum 'C26 H14 Br4 N4 Ni O2'
_chemical_formula_weight 792.76
_chemical_name_systematic
;
Bis[2-(1H-benzimidazol-2-yl-\kN^3^)-4,6-dibromophenolato-\kO]nickel(II)
;
_space_group_IT_number 88
_symmetry_cell_setting tetragonal
_symmetry_space_group_name_Hall '-I 4ad'
_symmetry_space_group_name_H-M 'I 41/a :2'
_atom_sites_solution_hydrogens geom
_atom_sites_solution_primary direct
_atom_sites_solution_secondary difmap
_audit_creation_method SHELXL-97
_cell_angle_alpha 90.00
_cell_angle_beta 90.00
_cell_angle_gamma 90.00
_cell_formula_units_Z 8
_cell_length_a 12.4177(14)
_cell_length_b 12.4177(14)
_cell_length_c 33.389(6)
_cell_measurement_reflns_used 1302
_cell_measurement_temperature 292(2)
_cell_measurement_theta_max 16.65
_cell_measurement_theta_min 2.44
_cell_volume 5148.6(12)
_computing_cell_refinement 'SAINT (Bruker, 2000)'
_computing_data_collection 'SMART (Bruker, 2000)'
_computing_data_reduction SAINT
_computing_molecular_graphics 'SHELXTL (Bruker, 1997)'
_computing_publication_material SHELXL97
_computing_structure_refinement 'SHELXL97 (Sheldrick, 1997)'
_computing_structure_solution 'SHELXS97 (Sheldrick, 1997)'
_diffrn_ambient_temperature 292(2)
_diffrn_measured_fraction_theta_full 0.990
_diffrn_measured_fraction_theta_max 0.990
_diffrn_measurement_device_type 'Bruker SMART CCD area-detector'
_diffrn_measurement_method '\f and \w'
_diffrn_radiation_monochromator graphite
_diffrn_radiation_source 'fine-focus sealed tube'
_diffrn_radiation_type MoK\a
_diffrn_radiation_wavelength 0.71073
_diffrn_reflns_av_R_equivalents 0.1268
_diffrn_reflns_av_sigmaI/netI 0.1131
_diffrn_reflns_limit_h_max 9
_diffrn_reflns_limit_h_min -15
_diffrn_reflns_limit_k_max 14
_diffrn_reflns_limit_k_min -15
_diffrn_reflns_limit_l_max 41
_diffrn_reflns_limit_l_min -41
_diffrn_reflns_number 13205
_diffrn_reflns_theta_full 25.99
_diffrn_reflns_theta_max 25.99
_diffrn_reflns_theta_min 2.46
_diffrn_standards_number 0
_exptl_absorpt_coefficient_mu 6.995
_exptl_absorpt_correction_T_max 0.3351
_exptl_absorpt_correction_T_min 0.2280
_exptl_absorpt_correction_type multi-scan
_exptl_absorpt_process_details '(SADABS; Bruker, 2000)'
_exptl_crystal_colour yellow
_exptl_crystal_density_diffrn 2.045
_exptl_crystal_density_method 'not measured'
_exptl_crystal_description Block
_exptl_crystal_F_000 3056
_exptl_crystal_size_max 0.30
_exptl_crystal_size_mid 0.20
_exptl_crystal_size_min 0.20
_refine_diff_density_max 0.902
_refine_diff_density_min -0.482
_refine_ls_extinction_method none
_refine_ls_goodness_of_fit_ref 0.953
_refine_ls_hydrogen_treatment mixed
_refine_ls_matrix_type full
_refine_ls_number_parameters 172
_refine_ls_number_reflns 2510
_refine_ls_number_restraints 1
_refine_ls_restrained_S_all 0.953
_refine_ls_R_factor_all 0.1348
_refine_ls_R_factor_gt 0.0652
_refine_ls_shift/su_max 0.001
_refine_ls_shift/su_mean 0.000
_refine_ls_structure_factor_coef Fsqd
_refine_ls_weighting_details 'calc w=1/[\s^2^(Fo^2^)+(0.0739P)^2^] where P=(Fo^2^+2Fc^2^)/3'
_refine_ls_weighting_scheme calc
_refine_ls_wR_factor_gt 0.1552
_refine_ls_wR_factor_ref 0.1798
_reflns_number_gt 1324
_reflns_number_total 2510
_reflns_threshold_expression I>2\s(I)
_cod_data_source_file ci2430.cif
_cod_data_source_block I
_cod_depositor_comments
;
The following automatic conversions were performed:
'_symmetry_cell_setting' value 'Tetragonal' changed to 'tetragonal'
according to '/home/saulius/struct/CIF-dictionaries/cif_core.dic'
dictionary named 'cif_core.dic' version 2.4.1 from 2010-06-29.

Automatic conversion script
Id: cif_fix_enum 1527 2010-12-29 10:47:43Z saulius 

The following automatic conversions were performed:

'_symmetry_cell_setting' value 'Tetragonal' changed to 'tetragonal'
according to /home/saulius/struct/CIF-dictionaries/cif_core.dic
dictionary named 'cif_core.dic' version 2.4.1 from 2010-06-29.

Automatic conversion script
Id: cif_fix_values 1715 2011-07-08 13:25:40Z adriana 
;
_cod_original_sg_symbol_H-M 'I 41/a'
_cod_database_code 2215054
_cod_database_fobs_code 2215054

loop_
_symmetry_equiv_pos_as_xyz
'x, y, z'
'-x+1/2, -y, z+1/2'
'-y+3/4, x+1/4, z+1/4'
'y+3/4, -x+3/4, z+3/4'
'x+1/2, y+1/2, z+1/2'
'-x+1, -y+1/2, z+1'
'-y+5/4, x+3/4, z+3/4'
'y+5/4, -x+5/4, z+5/4'
'-x, -y, -z'
'x-1/2, y, -z-1/2'
'y-3/4, -x-1/4, -z-1/4'
'-y-3/4, x-3/4, -z-3/4'
'-x+1/2, -y+1/2, -z+1/2'
'x, y+1/2, -z'
'y-1/4, -x+1/4, -z+1/4'
'-y-1/4, x-1/4, -z-1/4'

loop_
_atom_site_type_symbol
_atom_site_label
_atom_site_fract_x
_atom_site_fract_y
_atom_site_fract_z
_atom_site_U_iso_or_equiv
_atom_site_adp_type
_atom_site_calc_flag
_atom_site_refinement_flags
_atom_site_occupancy
Ni Ni1 1.0000 0.2500 0.00587(4) 0.0486(4) Uani d S 1
Br Br1 0.69106(11) 0.20197(9) -0.08406(3) 0.0957(5) Uani d . 1
Br Br2 0.54458(11) 0.61501(10) -0.04228(4) 0.1101(6) Uani d . 1
N N1 0.9689(5) 0.3813(5) 0.03615(18) 0.0519(17) Uani d . 1
C C1 0.7060(8) 0.3281(7) -0.0523(2) 0.068(3) Uani d . 1
C C2 0.6348(8) 0.4068(8) -0.0575(3) 0.069(3) Uani d . 1
H H2 0.5784 0.3992 -0.0756 0.083 Uiso calc R 1
C C3 0.6467(8) 0.5014(8) -0.0351(3) 0.073(3) Uani d . 1
C C4 0.7292(8) 0.5120(7) -0.0096(3) 0.066(2) Uani d . 1
H H4 0.7366 0.5759 0.0046 0.080 Uiso calc R 1
C C5 0.8040(7) 0.4306(6) -0.0038(2) 0.054(2) Uani d . 1
C C6 0.7982(7) 0.3334(7) -0.0261(2) 0.054(2) Uani d . 1
C C7 0.8901(6) 0.4497(6) 0.0259(2) 0.0455(18) Uani d . 1
C C8 1.0267(6) 0.4270(6) 0.0663(2) 0.0498(19) Uani d . 1
C C9 1.1152(8) 0.3939(7) 0.0879(3) 0.073(3) Uani d . 1
H H9 1.1459 0.3267 0.0833 0.087 Uiso calc R 1
C C10 1.1577(9) 0.4622(9) 0.1164(3) 0.085(3) Uani d . 1
H H10 1.2195 0.4418 0.1302 0.102 Uiso calc R 1
C C11 1.1105(10) 0.5600(9) 0.1249(3) 0.094(3) Uani d . 1
H H11 1.1388 0.6018 0.1454 0.112 Uiso calc R 1
C C12 1.0223(9) 0.5978(8) 0.1038(3) 0.082(3) Uani d . 1
H H12 0.9906 0.6641 0.1092 0.098 Uiso calc R 1
C C13 0.9851(7) 0.5306(7) 0.0744(2) 0.057(2) Uani d . 1
O O1 0.8626(5) 0.2535(4) -0.02442(16) 0.0602(15) Uani d . 1
N N2 0.8956(6) 0.5388(6) 0.0481(2) 0.0577(18) Uani d D 1
H H2A 0.867(8) 0.601(5) 0.052(3) 0.11(4) Uiso d D 1

loop_
_atom_site_aniso_label
_atom_site_aniso_U_11
_atom_site_aniso_U_22
_atom_site_aniso_U_33
_atom_site_aniso_U_12
_atom_site_aniso_U_13
_atom_site_aniso_U_23
Ni1 0.0612(10) 0.0366(8) 0.0480(7) 0.0184(7) 0.000 0.000
Br1 0.1218(10) 0.0805(8) 0.0850(7) 0.0258(7) -0.0409(7) -0.0212(6)
Br2 0.1109(10) 0.0997(9) 0.1197(10) 0.0604(8) -0.0217(7) 0.0026(7)
N1 0.066(4) 0.033(3) 0.056(4) 0.014(3) 0.003(3) -0.001(3)
C1 0.085(7) 0.064(6) 0.056(5) 0.021(5) -0.005(5) -0.003(4)
C2 0.073(6) 0.073(7) 0.061(5) 0.020(5) -0.021(4) -0.004(5)
C3 0.082(7) 0.064(6) 0.072(6) 0.041(5) -0.003(5) 0.012(5)
C4 0.081(7) 0.058(6) 0.060(5) 0.027(5) 0.001(5) 0.005(4)
C5 0.067(6) 0.051(5) 0.042(4) 0.013(4) 0.000(4) -0.001(4)
C6 0.066(6) 0.051(5) 0.046(4) 0.013(4) 0.001(4) 0.009(4)
C7 0.059(5) 0.031(4) 0.047(4) 0.001(4) 0.017(4) 0.009(3)
C8 0.045(5) 0.055(5) 0.049(4) 0.006(4) 0.003(4) 0.010(4)
C9 0.091(7) 0.047(5) 0.080(6) -0.004(5) -0.007(5) 0.007(5)
C10 0.098(8) 0.098(9) 0.060(6) -0.018(7) -0.020(5) 0.004(5)
C11 0.118(10) 0.073(8) 0.090(7) 0.002(7) -0.015(7) -0.016(6)
C12 0.099(8) 0.057(6) 0.090(7) 0.001(6) -0.004(6) -0.021(5)
C13 0.070(6) 0.044(5) 0.057(5) 0.003(4) 0.010(4) -0.001(4)
O1 0.080(4) 0.038(3) 0.062(3) 0.016(3) -0.009(3) -0.005(3)
N2 0.067(5) 0.041(4) 0.065(4) 0.015(4) 0.006(4) -0.004(3)

loop_
_atom_type_symbol
_atom_type_description
_atom_type_scat_dispersion_real
_atom_type_scat_dispersion_imag
_atom_type_scat_source
C C 0.0033 0.0016 'International Tables Vol C Tables 4.2.6.8 and 6.1.1.4'
H H 0.0000 0.0000 'International Tables Vol C Tables 4.2.6.8 and 6.1.1.4'
N N 0.0061 0.0033 'International Tables Vol C Tables 4.2.6.8 and 6.1.1.4'
O O 0.0106 0.0060 'International Tables Vol C Tables 4.2.6.8 and 6.1.1.4'
Ni Ni 0.3393 1.1124 'International Tables Vol C Tables 4.2.6.8 and 6.1.1.4'
Br Br -0.2901 2.4595 'International Tables Vol C Tables 4.2.6.8 and 6.1.1.4'

loop_
_geom_angle_atom_site_label_1
_geom_angle_atom_site_label_2
_geom_angle_atom_site_label_3
_geom_angle_site_symmetry_1
_geom_angle_site_symmetry_3
_geom_angle
_geom_angle_publ_flag
N1 Ni1 N1 . 6_654 117.8(4) y
N1 Ni1 O1 . . 94.4(2) y
N1 Ni1 O1 6_654 . 116.8(2) ?
N1 Ni1 O1 . 6_654 116.8(2) y
N1 Ni1 O1 6_654 6_654 94.4(2) ?
O1 Ni1 O1 . 6_654 118.7(3) y
C7 N1 C8 . . 108.0(6) ?
C7 N1 Ni1 . . 122.7(5) ?
C8 N1 Ni1 . . 128.8(5) ?
C2 C1 C6 . . 125.0(8) ?
C2 C1 Br1 . . 117.9(7) ?
C6 C1 Br1 . . 117.0(6) ?
C1 C2 C3 . . 118.5(8) ?
C1 C2 H2 . . 120.8 ?
C3 C2 H2 . . 120.8 ?
C4 C3 C2 . . 120.2(8) ?
C4 C3 Br2 . . 121.0(7) ?
C2 C3 Br2 . . 118.8(7) ?
C3 C4 C5 . . 122.0(8) ?
C3 C4 H4 . . 119.0 ?
C5 C4 H4 . . 119.0 ?
C4 C5 C6 . . 120.9(8) ?
C4 C5 C7 . . 117.5(7) ?
C6 C5 C7 . . 121.6(7) ?
O1 C6 C5 . . 127.4(8) ?
O1 C6 C1 . . 119.3(7) ?
C5 C6 C1 . . 113.3(7) ?
N2 C7 N1 . . 110.3(7) ?
N2 C7 C5 . . 122.9(7) ?
N1 C7 C5 . . 126.7(7) ?
N1 C8 C9 . . 133.1(8) ?
N1 C8 C13 . . 109.3(7) ?
C9 C8 C13 . . 117.5(8) ?
C8 C9 C10 . . 118.9(9) ?
C8 C9 H9 . . 120.6 ?
C10 C9 H9 . . 120.6 ?
C11 C10 C9 . . 121.4(10) ?
C11 C10 H10 . . 119.3 ?
C9 C10 H10 . . 119.3 ?
C10 C11 C12 . . 122.1(10) ?
C10 C11 H11 . . 119.0 ?
C12 C11 H11 . . 119.0 ?
C13 C12 C11 . . 115.1(9) ?
C13 C12 H12 . . 122.5 ?
C11 C12 H12 . . 122.5 ?
C12 C13 C8 . . 124.9(9) ?
C12 C13 N2 . . 131.6(9) ?
C8 C13 N2 . . 103.4(7) ?
C6 O1 Ni1 . . 125.3(5) ?
C7 N2 C13 . . 108.9(7) ?
C7 N2 H2A . . 145(8) ?
C13 N2 H2A . . 106(8) ?

loop_
_geom_bond_atom_site_label_1
_geom_bond_atom_site_label_2
_geom_bond_site_symmetry_2
_geom_bond_distance
_geom_bond_publ_flag
Ni1 N1 . 1.957(6) y
Ni1 N1 6_654 1.957(6) ?
Ni1 O1 . 1.984(6) y
Ni1 O1 6_654 1.984(6) ?
Br1 C1 . 1.902(9) ?
Br2 C3 . 1.913(8) ?
N1 C7 . 1.340(9) ?
N1 C8 . 1.359(10) ?
C1 C2 . 1.329(11) ?
C1 C6 . 1.442(12) ?
C2 C3 . 1.400(12) ?
C2 H2 . 0.93 ?
C3 C4 . 1.338(13) ?
C4 C5 . 1.385(11) ?
C4 H4 . 0.93 ?
C5 C6 . 1.419(11) ?
C5 C7 . 1.480(11) ?
C6 O1 . 1.276(9) ?
C7 N2 . 1.333(10) ?
C8 C9 . 1.378(11) ?
C8 C13 . 1.413(11) ?
C9 C10 . 1.379(12) ?
C9 H9 . 0.93 ?
C10 C11 . 1.378(14) ?
C10 H10 . 0.93 ?
C11 C12 . 1.385(15) ?
C11 H11 . 0.93 ?
C12 C13 . 1.367(12) ?
C12 H12 . 0.93 ?
C13 N2 . 1.421(11) ?
N2 H2A . 0.86(3) ?

loop_
_geom_hbond_atom_site_label_D
_geom_hbond_atom_site_label_H
_geom_hbond_atom_site_label_A
_geom_hbond_site_symmetry_A
_geom_hbond_distance_DH
_geom_hbond_distance_HA
_geom_hbond_distance_DA
_geom_hbond_angle_DHA
N2 H2A Br1 14 0.86(3) 2.74(7) 3.464(7) 143(9)
N2 H2A O1 14 0.86(3) 2.11(8) 2.811(9) 138(9)

loop_
_geom_torsion_atom_site_label_1
_geom_torsion_atom_site_label_2
_geom_torsion_atom_site_label_3
_geom_torsion_atom_site_label_4
_geom_torsion_site_symmetry_1
_geom_torsion
N1 Ni1 N1 C7 6_654 -137.8(6)
O1 Ni1 N1 C7 . -14.4(6)
O1 Ni1 N1 C7 6_654 110.9(6)
N1 Ni1 N1 C8 6_654 51.4(6)
O1 Ni1 N1 C8 . 174.9(6)
O1 Ni1 N1 C8 6_654 -59.8(7)
C6 C1 C2 C3 . -2.4(15)
Br1 C1 C2 C3 . -178.2(7)
C1 C2 C3 C4 . 1.1(14)
C1 C2 C3 Br2 . -179.9(7)
C2 C3 C4 C5 . -1.2(14)
Br2 C3 C4 C5 . 179.8(6)
C3 C4 C5 C6 . 2.5(13)
C3 C4 C5 C7 . -178.2(8)
C4 C5 C6 O1 . 178.4(8)
C7 C5 C6 O1 . -0.9(13)
C4 C5 C6 C1 . -3.3(11)
C7 C5 C6 C1 . 177.4(7)
C2 C1 C6 O1 . -178.1(9)
Br1 C1 C6 O1 . -2.3(10)
C2 C1 C6 C5 . 3.4(13)
Br1 C1 C6 C5 . 179.2(6)
C8 N1 C7 N2 . 0.7(8)
Ni1 N1 C7 N2 . -171.7(5)
C8 N1 C7 C5 . -176.1(7)
Ni1 N1 C7 C5 . 11.5(10)
C4 C5 C7 N2 . 2.8(11)
C6 C5 C7 N2 . -177.9(7)
C4 C5 C7 N1 . 179.3(7)
C6 C5 C7 N1 . -1.4(11)
C7 N1 C8 C9 . -179.7(9)
Ni1 N1 C8 C9 . -7.9(13)
C7 N1 C8 C13 . -2.3(8)
Ni1 N1 C8 C13 . 169.5(5)
N1 C8 C9 C10 . 178.0(9)
C13 C8 C9 C10 . 0.8(12)
C8 C9 C10 C11 . 3.0(15)
C9 C10 C11 C12 . -3.9(17)
C10 C11 C12 C13 . 0.8(16)
C11 C12 C13 C8 . 3.3(15)
C11 C12 C13 N2 . 177.0(9)
N1 C8 C13 C12 . 178.1(8)
C9 C8 C13 C12 . -4.1(13)
N1 C8 C13 N2 . 2.9(8)
C9 C8 C13 N2 . -179.3(7)
C5 C6 O1 Ni1 . -7.4(11)
C1 C6 O1 Ni1 . 174.4(6)
N1 Ni1 O1 C6 . 12.9(6)
N1 Ni1 O1 C6 6_654 137.1(6)
O1 Ni1 O1 C6 6_654 -111.0(6)
N1 C7 N2 C13 . 1.1(8)
C5 C7 N2 C13 . 178.1(7)
C12 C13 N2 C7 . -177.1(9)
C8 C13 N2 C7 . -2.4(8)
